data_7022193
loop_
_publ_author_name
'Riddlestone, Ian M.'
'Urbano, Juan'
'Phillips, Nicholas'
'Kelly, Michael J.'
'Vidovic, Dragoslav'
'Bates, Joshua I.'
'Taylor, Russell'
'Aldridge, Simon'

_publ_section_title
;
 Salt metathesis for the synthesis of M-Al and M-H-Al bonds.
;
_journal_issue 1
_journal_name_full 'Dalton transactions (Cambridge, England : 2003)'
_journal_page_first 249
_journal_page_last 258
_journal_paper_doi 10.1039/c2dt31974h
_journal_volume 42
_journal_year 2013
_chemical_formula_moiety 'C41 H56 Al1 Cl1 Fe1 N2 O2'
_chemical_formula_sum 'C41 H56 Al Cl Fe N2 O2'
_chemical_formula_weight 727.19
_space_group_IT_number 14
_symmetry_cell_setting monoclinic
_symmetry_space_group_name_Hall '-P 2yn'
_symmetry_space_group_name_H-M 'P 1 21/n 1'
_atom_sites_solution_hydrogens geom
_atom_sites_solution_primary direct
_audit_creation_date 11-08-07
_audit_creation_method CRYSTALS_ver_14.06
_cell_angle_alpha 90
_cell_angle_beta 90.4148(4)
_cell_angle_gamma 90
_cell_formula_units_Z 4
_cell_length_a 11.24130(10)
_cell_length_b 20.2466(2)
_cell_length_c 17.08450(10)
_cell_measurement_reflns_used 9084
_cell_measurement_temperature 150
_cell_measurement_theta_max 27
_cell_measurement_theta_min 5
_cell_volume 3888.30(6)
_computing_cell_refinement 'DENZO/SCALEPACK (Otwinowski & Minor, 1997)'
_computing_data_collection 'COLLECT (Nonius, 2001).'
_computing_data_reduction 'DENZO/SCALEPACK (Otwinowski & Minor, 1997)'
_computing_molecular_graphics 'CAMERON (Watkin et al., 1996)'
_computing_publication_material 'CRYSTALS (Betteridge et al., 2003)'
_computing_structure_refinement 'CRYSTALS (Betteridge et al., 2003)'
_computing_structure_solution 'SIR92 (Altomare et al., 1994)'
_diffrn_ambient_temperature 150
_diffrn_measured_fraction_theta_full 0.993
_diffrn_measured_fraction_theta_max 0.993
_diffrn_measurement_device Area
_diffrn_measurement_device_type 'Nonius KappaCCD'
_diffrn_measurement_method \w
_diffrn_radiation_monochromator graphite
_diffrn_radiation_type 'Mo K\a'
_diffrn_radiation_wavelength 0.71073
_diffrn_reflns_av_R_equivalents 0.023
_diffrn_reflns_limit_h_max 14
_diffrn_reflns_limit_h_min -14
_diffrn_reflns_limit_k_max 23
_diffrn_reflns_limit_k_min -26
_diffrn_reflns_limit_l_max 22
_diffrn_reflns_limit_l_min -22
_diffrn_reflns_number 101655
_diffrn_reflns_theta_full 27.479
_diffrn_reflns_theta_max 27.479
_diffrn_reflns_theta_min 5.175
_diffrn_standards_number 0
_exptl_absorpt_coefficient_mu 0.515
_exptl_absorpt_correction_T_max 0.93
_exptl_absorpt_correction_T_min 0.88
_exptl_absorpt_correction_type multi-scan
_exptl_absorpt_process_details 'DENZO/SCALEPACK (Otwinowski & Minor, 1997)'
_exptl_crystal_colour yellow
_exptl_crystal_density_diffrn 1.242
_exptl_crystal_density_method 'not measured'
_exptl_crystal_description block
_exptl_crystal_F_000 1552
_exptl_crystal_size_max 0.180
_exptl_crystal_size_mid 0.180
_exptl_crystal_size_min 0.150
_refine_diff_density_max 0.77
_refine_diff_density_min -0.68
_refine_ls_extinction_coef 50(80)
_refine_ls_extinction_method 'Larson (1970), Equation 22'
_refine_ls_goodness_of_fit_ref 1.0072
_refine_ls_hydrogen_treatment none
_refine_ls_matrix_type full
_refine_ls_number_parameters 434
_refine_ls_number_reflns 8860
_refine_ls_number_restraints 0
_refine_ls_R_factor_all 0.0615
_refine_ls_R_factor_gt 0.0449
_refine_ls_shift/su_max 0.0014020
_refine_ls_shift/su_mean 0.0000659
_refine_ls_structure_factor_coef Fsqd
_refine_ls_weighting_details
;
Method= Modified Sheldrick
w=1/[\s^2^(F^2^) + ( 0.10P)^2^ + 0.00P]
,where P=p(6)*max(Fo^2^,0) + (1-p(6))Fc^2^
;
_refine_ls_weighting_scheme calc
_refine_ls_wR_factor_all 0.1397
_refine_ls_wR_factor_gt 0.1276
_refine_ls_wR_factor_ref 0.1397
_reflns_limit_h_max 14
_reflns_limit_h_min -14
_reflns_limit_k_max 26
_reflns_limit_k_min 0
_reflns_limit_l_max 22
_reflns_limit_l_min 0
_reflns_number_gt 6821
_reflns_number_total 8860
_reflns_threshold_expression I>2.0\s(I)
_oxford_diffrn_Wilson_B_factor 1.99
_oxford_diffrn_Wilson_scale 12.74
_oxford_refine_ls_r_factor_ref 0.0615
_oxford_refine_ls_scale 0.2498(2)
_oxford_reflns_number_all 8860
_oxford_reflns_threshold_expression_ref I>-3.0\s(I)
_oxford_structure_analysis_title '8071311 062irmk11'
_cod_data_source_file c2dt31974h.txt
_cod_data_source_block 6
_cod_depositor_comments
;
The following automatic conversions were performed:

'_symmetry_cell_setting' value 'Monoclinic' changed to 'monoclinic'
according to /home/saulius/struct/CIF-dictionaries/cif_core.dic
dictionary named 'cif_core.dic' version 2.4.2 from 2011-04-26.

Automatic conversion script
Id: cif_fix_values 1891 2012-01-12 08:04:46Z andrius 
;
_cod_original_sg_symbol_H-M 'P 1 21/n 1 '
_cod_original_formula_sum 'C41 H56 Al1 Cl1 Fe1 N2 O2'
_cod_database_code 7022193

loop_
_symmetry_equiv_pos_as_xyz
x,y,z
-x,-y,-z
-x+1/2,y+1/2,-z+1/2
x+1/2,-y+1/2,z+1/2

loop_
_atom_site_label
_atom_site_type_symbol
_atom_site_fract_x
_atom_site_fract_y
_atom_site_fract_z
_atom_site_U_iso_or_equiv
_atom_site_occupancy
_atom_site_adp_type
_atom_site_refinement_flags_posn
Fe1 Fe 0.54025(2) 0.746106(12) 0.413011(15) 0.0245 1.0000 Uani .
Al2 Al 0.72254(5) 0.75751(2) 0.49451(3) 0.0199 1.0000 Uani .
Cl3 Cl 0.67451(4) 0.76028(2) 0.61900(2) 0.0266 1.0000 Uani .
N4 N 0.85573(13) 0.69503(7) 0.50212(8) 0.0234 1.0000 Uani .
C5 C 0.83698(15) 0.62509(8) 0.49012(10) 0.0252 1.0000 Uani .
C6 C 0.81755(16) 0.58252(9) 0.55450(11) 0.0299 1.0000 Uani .
C7 C 0.79163(18) 0.51615(9) 0.53762(13) 0.0367 1.0000 Uani .
C8 C 0.78906(18) 0.49288(9) 0.46159(13) 0.0386 1.0000 Uani .
C9 C 0.81622(18) 0.53415(9) 0.40013(12) 0.0349 1.0000 Uani .
C10 C 0.84092(16) 0.60099(9) 0.41277(11) 0.0297 1.0000 Uani .
C11 C 0.87895(19) 0.64530(10) 0.34557(11) 0.0336 1.0000 Uani .
C12 C 0.8384(2) 0.62002(11) 0.26504(12) 0.0456 1.0000 Uani .
C13 C 1.0137(2) 0.65501(12) 0.34343(13) 0.0460 1.0000 Uani .
C14 C 0.83137(17) 0.60283(10) 0.64002(11) 0.0329 1.0000 Uani .
C15 C 0.9307(2) 0.56225(12) 0.68070(14) 0.0463 1.0000 Uani .
C16 C 0.71766(19) 0.59561(10) 0.68719(11) 0.0372 1.0000 Uani .
C17 C 0.96298(16) 0.71432(9) 0.52846(10) 0.0262 1.0000 Uani .
C18 C 0.99483(16) 0.78002(9) 0.53955(11) 0.0279 1.0000 Uani .
C19 C 0.93421(16) 0.83617(8) 0.51536(10) 0.0255 1.0000 Uani .
N20 N 0.82388(12) 0.83520(7) 0.48536(8) 0.0215 1.0000 Uani .
C21 C 0.78108(15) 0.89894(8) 0.45725(10) 0.0216 1.0000 Uani .
C22 C 0.79114(16) 0.91405(9) 0.37705(10) 0.0257 1.0000 Uani .
C23 C 0.75759(18) 0.97661(9) 0.35253(11) 0.0321 1.0000 Uani .
C24 C 0.71255(19) 1.02298(9) 0.40399(12) 0.0348 1.0000 Uani .
C25 C 0.70045(18) 1.00677(9) 0.48201(11) 0.0318 1.0000 Uani .
C26 C 0.73540(16) 0.94503(8) 0.51047(10) 0.0263 1.0000 Uani .
C27 C 0.72251(18) 0.93148(9) 0.59768(10) 0.0317 1.0000 Uani .
C28 C 0.5908(2) 0.92641(11) 0.61939(13) 0.0438 1.0000 Uani .
C29 C 0.7828(2) 0.98426(11) 0.64829(12) 0.0487 1.0000 Uani .
C30 C 0.83997(17) 0.86402(9) 0.31927(10) 0.0303 1.0000 Uani .
C31 C 0.7859(2) 0.87237(11) 0.23648(11) 0.0440 1.0000 Uani .
C32 C 0.9745(2) 0.86649(13) 0.31418(14) 0.0481 1.0000 Uani .
C33 C 1.00330(18) 0.89993(9) 0.52293(13) 0.0373 1.0000 Uani .
C34 C 1.06048(18) 0.66518(10) 0.54585(13) 0.0356 1.0000 Uani .
C35 C 0.62324(19) 0.74117(9) 0.32757(12) 0.0315 1.0000 Uani .
O36 O 0.66356(16) 0.73704(8) 0.26566(9) 0.0471 1.0000 Uani .
C37 C 0.35170(18) 0.74496(9) 0.41172(14) 0.0344 1.0000 Uani .
C38 C 0.39535(16) 0.72951(10) 0.48906(11) 0.0306 1.0000 Uani .
C39 C 0.46208(17) 0.67037(9) 0.48339(12) 0.0309 1.0000 Uani .
C40 C 0.46399(17) 0.65004(9) 0.40428(12) 0.0346 1.0000 Uani .
C41 C 0.39427(18) 0.69657(11) 0.35937(12) 0.0385 1.0000 Uani .
C42 C 0.3663(2) 0.69104(15) 0.27337(13) 0.0601 1.0000 Uani .
C43 C 0.5019(2) 0.62848(11) 0.55142(14) 0.0439 1.0000 Uani .
C44 C 0.3640(2) 0.76616(12) 0.56221(14) 0.0424 1.0000 Uani .
C45 C 0.2669(2) 0.79992(12) 0.39135(17) 0.0547 1.0000 Uani .
C46 C 0.53459(16) 0.83188(10) 0.41792(11) 0.0312 1.0000 Uani .
O47 O 0.51216(14) 0.88805(7) 0.41704(10) 0.0444 1.0000 Uani .
C3 C 0.5144(2) 0.58657(11) 0.37467(16) 0.0516 1.0000 Uani .
H71 H 0.7792 0.4871 0.5793 0.0432 1.0000 Uiso R
H81 H 0.7697 0.4486 0.4522 0.0460 1.0000 Uiso R
H91 H 0.8182 0.5169 0.3486 0.0430 1.0000 Uiso R
H111 H 0.8439 0.6901 0.3540 0.0401 1.0000 Uiso R
H122 H 0.8550 0.6539 0.2269 0.0705 1.0000 Uiso R
H121 H 0.8824 0.5814 0.2499 0.0677 1.0000 Uiso R
H123 H 0.7545 0.6103 0.2638 0.0687 1.0000 Uiso R
H131 H 1.0329 0.6793 0.2973 0.0684 1.0000 Uiso R
H133 H 1.0404 0.6777 0.3880 0.0679 1.0000 Uiso R
H132 H 1.0502 0.6113 0.3417 0.0692 1.0000 Uiso R
H141 H 0.8562 0.6500 0.6400 0.0377 1.0000 Uiso R
H152 H 0.9499 0.5799 0.7306 0.0680 1.0000 Uiso R
H151 H 0.9996 0.5626 0.6504 0.0674 1.0000 Uiso R
H153 H 0.9048 0.5174 0.6874 0.0694 1.0000 Uiso R
H161 H 0.7358 0.6022 0.7435 0.0546 1.0000 Uiso R
H163 H 0.6600 0.6283 0.6712 0.0547 1.0000 Uiso R
H162 H 0.6869 0.5525 0.6814 0.0554 1.0000 Uiso R
H181 H 1.0670 0.7874 0.5637 0.0341 1.0000 Uiso R
H231 H 0.7671 0.9878 0.3006 0.0388 1.0000 Uiso R
H241 H 0.6876 1.0664 0.3854 0.0420 1.0000 Uiso R
H251 H 0.6661 1.0383 0.5163 0.0376 1.0000 Uiso R
H271 H 0.7599 0.8900 0.6111 0.0373 1.0000 Uiso R
H282 H 0.5837 0.9153 0.6730 0.0646 1.0000 Uiso R
H281 H 0.5516 0.9682 0.6099 0.0644 1.0000 Uiso R
H283 H 0.5526 0.8907 0.5870 0.0635 1.0000 Uiso R
H292 H 0.7799 0.9736 0.7042 0.0716 1.0000 Uiso R
H291 H 0.7448 1.0282 0.6425 0.0720 1.0000 Uiso R
H293 H 0.8667 0.9893 0.6339 0.0733 1.0000 Uiso R
H301 H 0.8193 0.8209 0.3389 0.0355 1.0000 Uiso R
H312 H 0.8117 0.8347 0.2055 0.0659 1.0000 Uiso R
H311 H 0.8152 0.9140 0.2118 0.0649 1.0000 Uiso R
H313 H 0.6977 0.8744 0.2377 0.0655 1.0000 Uiso R
H322 H 1.0034 0.8335 0.2776 0.0722 1.0000 Uiso R
H321 H 0.9999 0.9106 0.2975 0.0716 1.0000 Uiso R
H323 H 1.0105 0.8571 0.3635 0.0709 1.0000 Uiso R
H331 H 0.9886 0.9287 0.4813 0.0572 1.0000 Uiso R
H333 H 0.9818 0.9222 0.5698 0.0591 1.0000 Uiso R
H332 H 1.0859 0.8919 0.5250 0.0570 1.0000 Uiso R
H341 H 1.1343 0.6771 0.5200 0.0531 1.0000 Uiso R
H343 H 1.0751 0.6633 0.6012 0.0533 1.0000 Uiso R
H342 H 1.0375 0.6196 0.5275 0.0534 1.0000 Uiso R
H421 H 0.4329 0.6713 0.2448 0.0890 1.0000 Uiso R
H422 H 0.3473 0.7338 0.2498 0.0896 1.0000 Uiso R
H423 H 0.2958 0.6637 0.2687 0.0892 1.0000 Uiso R
H431 H 0.5770 0.6083 0.5404 0.0651 1.0000 Uiso R
H432 H 0.5108 0.6547 0.5994 0.0668 1.0000 Uiso R
H433 H 0.4424 0.5936 0.5590 0.0667 1.0000 Uiso R
H441 H 0.4280 0.7636 0.5985 0.0641 1.0000 Uiso R
H442 H 0.3497 0.8106 0.5489 0.0657 1.0000 Uiso R
H443 H 0.2914 0.7458 0.5832 0.0627 1.0000 Uiso R
H452 H 0.2758 0.8121 0.3370 0.0823 1.0000 Uiso R
H451 H 0.2810 0.8373 0.4238 0.0814 1.0000 Uiso R
H453 H 0.1863 0.7859 0.4006 0.0819 1.0000 Uiso R
H32 H 0.5410 0.5926 0.3213 0.0774 1.0000 Uiso R
H31 H 0.5831 0.5723 0.4063 0.0773 1.0000 Uiso R
H33 H 0.4514 0.5520 0.3743 0.0763 1.0000 Uiso R

loop_
_atom_site_aniso_label
_atom_site_aniso_U_11
_atom_site_aniso_U_22
_atom_site_aniso_U_33
_atom_site_aniso_U_23
_atom_site_aniso_U_13
_atom_site_aniso_U_12
Fe1 0.02133(17) 0.02508(16) 0.02696(17) 0.00014(9) -0.00516(11) -0.00086(9)
Al2 0.0184(3) 0.0206(2) 0.0207(3) -0.00076(18) -0.0018(2) 0.00037(18)
Cl3 0.0273(2) 0.0301(2) 0.0224(2) -0.00067(15) 0.00161(18) 0.00012(16)
N4 0.0222(7) 0.0231(7) 0.0249(7) 0.0004(6) 0.0009(6) 0.0011(6)
C5 0.0216(9) 0.0202(8) 0.0339(9) -0.0005(7) 0.0015(7) 0.0043(6)
C6 0.0235(9) 0.0264(8) 0.0398(10) 0.0058(8) 0.0038(8) 0.0057(7)
C7 0.0314(10) 0.0230(9) 0.0557(12) 0.0074(9) 0.0044(9) 0.0049(8)
C8 0.0325(11) 0.0192(8) 0.0639(13) -0.0055(9) 0.0004(10) 0.0008(7)
C9 0.0327(10) 0.0276(9) 0.0446(11) -0.0093(8) 0.0011(9) 0.0031(8)
C10 0.0241(9) 0.0302(9) 0.0348(10) -0.0045(8) 0.0026(8) 0.0039(7)
C11 0.0401(11) 0.0318(9) 0.0291(9) -0.0061(7) 0.0071(8) 0.0000(8)
C12 0.0555(15) 0.0452(12) 0.0362(11) -0.0123(9) 0.0070(10) -0.0020(10)
C13 0.0441(13) 0.0525(13) 0.0415(12) -0.0066(10) 0.0126(10) -0.0072(10)
C14 0.0324(10) 0.0313(9) 0.0349(10) 0.0089(8) 0.0004(8) 0.0062(8)
C15 0.0382(12) 0.0515(13) 0.0491(12) 0.0129(11) -0.0020(10) 0.0094(10)
C16 0.0398(11) 0.0364(10) 0.0354(10) 0.0116(8) 0.0024(9) 0.0073(9)
C17 0.0218(9) 0.0268(9) 0.0298(9) 0.0014(7) 0.0004(7) 0.0027(7)
C18 0.0216(9) 0.0270(9) 0.0349(10) 0.0003(7) -0.0077(7) 0.0009(7)
C19 0.0225(9) 0.0246(8) 0.0295(9) -0.0027(7) 0.0008(7) -0.0058(7)
N20 0.0209(7) 0.0212(7) 0.0225(7) -0.0016(5) -0.0004(6) 0.0008(5)
C21 0.0203(8) 0.0153(7) 0.0291(8) -0.0016(6) 0.0003(7) -0.0007(6)
C22 0.0229(9) 0.0267(8) 0.0276(9) -0.0013(7) 0.0025(7) -0.0016(7)
C23 0.0353(11) 0.0317(9) 0.0293(9) 0.0053(8) 0.0023(8) 0.0027(8)
C24 0.0389(11) 0.0250(9) 0.0404(10) 0.0035(8) 0.0013(9) 0.0031(8)
C25 0.0327(10) 0.0240(9) 0.0388(10) -0.0032(7) 0.0016(8) 0.0067(7)
C26 0.0262(9) 0.0217(8) 0.0309(9) -0.0018(7) 0.0007(7) -0.0017(7)
C27 0.0431(12) 0.0248(9) 0.0272(9) -0.0046(7) 0.0027(8) 0.0029(8)
C28 0.0475(13) 0.0407(11) 0.0434(12) 0.0056(9) 0.0178(10) 0.0123(10)
C29 0.0783(18) 0.0373(11) 0.0304(10) -0.0097(9) -0.0069(11) -0.0052(11)
C30 0.0353(10) 0.0284(9) 0.0275(9) 0.0018(7) 0.0067(8) 0.0002(8)
C31 0.0634(15) 0.0415(11) 0.0271(10) -0.0011(8) -0.0012(10) 0.0090(11)
C32 0.0357(12) 0.0609(14) 0.0480(12) -0.0064(11) 0.0121(10) 0.0090(11)
C33 0.0293(10) 0.0254(9) 0.0570(13) -0.0024(9) -0.0098(9) -0.0068(8)
C34 0.0247(9) 0.0333(10) 0.0489(11) 0.0044(9) -0.0058(8) 0.0097(8)
C35 0.0334(11) 0.0296(9) 0.0313(10) -0.0043(7) -0.0068(9) -0.0040(8)
O36 0.0517(10) 0.0548(10) 0.0347(9) -0.0071(7) 0.0025(8) -0.0049(8)
C37 0.0185(9) 0.0347(10) 0.0497(12) 0.0086(8) -0.0062(9) -0.0034(7)
C38 0.0206(9) 0.0333(9) 0.0378(10) 0.0006(8) -0.0001(8) -0.0032(7)
C39 0.0226(9) 0.0293(9) 0.0407(10) 0.0045(8) -0.0061(8) -0.0056(7)
C40 0.0243(9) 0.0303(9) 0.0491(11) -0.0045(8) -0.0054(8) -0.0084(7)
C41 0.0285(10) 0.0444(11) 0.0423(11) 0.0016(9) -0.0108(9) -0.0095(9)
C42 0.0579(16) 0.083(2) 0.0392(12) -0.0014(12) -0.0207(12) -0.0193(14)
C43 0.0308(11) 0.0441(12) 0.0566(13) 0.0190(10) -0.0077(10) -0.0084(9)
C44 0.0325(11) 0.0472(12) 0.0478(12) -0.0059(10) 0.0089(10) -0.0055(9)
C45 0.0296(12) 0.0481(13) 0.0862(18) 0.0176(13) -0.0100(12) 0.0032(10)
C46 0.0201(9) 0.0367(11) 0.0367(10) 0.0006(8) -0.0043(8) -0.0010(7)
O47 0.0347(8) 0.0266(7) 0.0719(11) -0.0010(7) -0.0064(7) 0.0048(6)
C3 0.0415(13) 0.0360(11) 0.0773(17) -0.0182(11) 0.0004(12) -0.0077(10)

loop_
_atom_type_symbol
_atom_type_scat_dispersion_real
_atom_type_scat_dispersion_imag
_atom_type_scat_Cromer_Mann_a1
_atom_type_scat_Cromer_Mann_b1
_atom_type_scat_Cromer_Mann_a2
_atom_type_scat_Cromer_Mann_b2
_atom_type_scat_Cromer_Mann_a3
_atom_type_scat_Cromer_Mann_b3
_atom_type_scat_Cromer_Mann_a4
_atom_type_scat_Cromer_Mann_b4
_atom_type_scat_Cromer_Mann_c
_atom_type_scat_source
C 0.0033 0.0016 2.3100 20.8439 1.0200 10.2075 1.5886 0.5687 0.8650 51.6512 0.2156 'International Tables Vol C 4.2.6.8 and 6.1.1.4'
H 0.0000 0.0000 0.4930 10.5109 0.3229 26.1257 0.1402 3.1424 0.0408 57.7998 0.0030 'International Tables Vol C 4.2.6.8 and 6.1.1.4'
O 0.0106 0.0060 3.0485 13.2771 2.2868 5.7011 1.5463 0.3239 0.8670 32.9089 0.2508 'International Tables Vol C 4.2.6.8 and 6.1.1.4'
Fe 0.3463 0.8444 11.7695 4.7611 7.3573 0.3072 3.5222 15.3535 2.3045 76.8805 1.0369 'International Tables Vol C 4.2.6.8 and 6.1.1.4'
Al 0.0645 0.0514 6.4202 3.0387 1.9002 0.7426 1.5936 31.5472 1.9646 85.0886 1.1151 'International Tables Vol C 4.2.6.8 and 6.1.1.4'
N 0.0061 0.0033 12.2126 0.0057 3.1322 9.8933 2.0125 28.9975 1.1663 0.5826 -11.5290 'International Tables Vol C 4.2.6.8 and 6.1.1.4'
Cl 0.1484 0.1585 11.4604 0.0104 7.1964 1.1662 6.2556 18.5194 1.6455 47.7784 -9.5574 'International Tables Vol C 4.2.6.8 and 6.1.1.4'

loop_
_geom_angle_atom_site_label_1
_geom_angle_atom_site_label_2
_geom_angle_atom_site_label_3
_geom_angle
_geom_angle_publ_flag
Al2 Fe1 C35 91.74(7) yes
Al2 Fe1 C37 146.00(6) yes
C35 Fe1 C37 122.18(9) yes
Al2 Fe1 C38 107.85(5) yes
C35 Fe1 C38 157.60(8) yes
C37 Fe1 C38 39.75(8) yes
Al2 Fe1 C39 95.29(5) yes
C35 Fe1 C39 130.87(8) yes
C37 Fe1 C39 65.39(7) yes
C38 Fe1 C39 38.85(7) yes
Al2 Fe1 C40 117.05(5) yes
C35 Fe1 C40 96.13(8) yes
C37 Fe1 C40 65.63(7) yes
C38 Fe1 C40 65.62(8) yes
C39 Fe1 C40 38.64(8) yes
Al2 Fe1 C41 156.69(6) yes
C35 Fe1 C41 91.61(9) yes
C37 Fe1 C41 38.87(8) yes
C38 Fe1 C41 66.09(8) yes
C39 Fe1 C41 65.51(7) yes
Al2 Fe1 C46 84.86(6) yes
C35 Fe1 C46 96.76(9) yes
C37 Fe1 C46 88.54(8) yes
C38 Fe1 C46 95.76(9) yes
C39 Fe1 C46 132.26(9) yes
C40 Fe1 C41 39.64(8) yes
C40 Fe1 C46 154.14(8) yes
C41 Fe1 C46 117.61(8) yes
Fe1 Al2 Cl3 109.74(3) yes
Fe1 Al2 N4 127.14(5) yes
Cl3 Al2 N4 98.32(5) yes
Fe1 Al2 N20 120.74(5) yes
Cl3 Al2 N20 101.81(5) yes
N4 Al2 N20 94.55(6) yes
Al2 N4 C5 120.74(11) yes
Al2 N4 C17 121.16(12) yes
C5 N4 C17 117.54(14) yes
N4 C5 C6 120.62(15) yes
N4 C5 C10 117.80(15) yes
C6 C5 C10 121.57(16) yes
C5 C6 C7 117.13(18) yes
C5 C6 C14 124.40(16) yes
C7 C6 C14 118.32(17) yes
C6 C7 C8 121.48(19) yes
C6 C7 H71 118.5 no
C8 C7 H71 120.0 no
C7 C8 C9 120.42(18) yes
C7 C8 H81 119.4 no
C9 C8 H81 120.2 no
C8 C9 C10 120.94(19) yes
C8 C9 H91 119.5 no
C10 C9 H91 119.6 no
C5 C10 C9 118.19(18) yes
C5 C10 C11 120.95(16) yes
C9 C10 C11 120.74(17) yes
C10 C11 C12 113.36(17) yes
C10 C11 C13 112.21(17) yes
C12 C11 C13 108.06(17) yes
C10 C11 H111 108.3 no
C12 C11 H111 108.4 no
C13 C11 H111 106.2 no
C11 C12 H122 108.1 no
C11 C12 H121 111.2 no
H122 C12 H121 107.1 no
C11 C12 H123 111.8 no
H122 C12 H123 109.0 no
H121 C12 H123 109.5 no
C11 C13 H131 108.4 no
C11 C13 H133 110.8 no
H131 C13 H133 110.2 no
C11 C13 H132 107.5 no
H131 C13 H132 110.1 no
H133 C13 H132 109.7 no
C6 C14 C15 110.82(16) yes
C6 C14 C16 113.64(16) yes
C15 C14 C16 108.48(16) yes
C6 C14 H141 106.6 no
C15 C14 H141 108.0 no
C16 C14 H141 109.2 no
C14 C15 H152 111.3 no
C14 C15 H151 110.2 no
H152 C15 H151 108.1 no
C14 C15 H153 109.7 no
H152 C15 H153 108.5 no
H151 C15 H153 109.0 no
C14 C16 H161 109.5 no
C14 C16 H163 110.4 no
H161 C16 H163 108.4 no
C14 C16 H162 110.0 no
H161 C16 H162 107.4 no
H163 C16 H162 111.1 no
N4 C17 C18 123.66(16) yes
N4 C17 C34 121.59(16) yes
C18 C17 C34 114.73(16) yes
C17 C18 C19 128.18(16) yes
C17 C18 H181 116.3 no
C19 C18 H181 115.4 no
C18 C19 N20 123.64(15) yes
C18 C19 C33 115.06(16) yes
N20 C19 C33 121.28(16) yes
C19 N20 Al2 121.43(11) yes
C19 N20 C21 114.58(13) yes
Al2 N20 C21 123.31(11) yes
N20 C21 C22 118.95(14) yes
N20 C21 C26 119.80(15) yes
C22 C21 C26 121.20(15) yes
C21 C22 C23 117.97(16) yes
C21 C22 C30 121.25(15) yes
C23 C22 C30 120.77(16) yes
C22 C23 C24 121.86(17) yes
C22 C23 H231 118.9 no
C24 C23 H231 119.2 no
C23 C24 C25 119.40(17) yes
C23 C24 H241 120.7 no
C25 C24 H241 119.9 no
C24 C25 C26 121.30(17) yes
C24 C25 H251 118.6 no
C26 C25 H251 120.1 no
C21 C26 C25 118.24(16) yes
C21 C26 C27 123.51(15) yes
C25 C26 C27 118.25(16) yes
C26 C27 C28 110.36(16) yes
C26 C27 C29 112.46(16) yes
C28 C27 C29 109.57(17) yes
C26 C27 H271 110.2 no
C28 C27 H271 107.7 no
C29 C27 H271 106.4 no
C27 C28 H282 109.8 no
C27 C28 H281 109.9 no
H282 C28 H281 109.1 no
C27 C28 H283 108.9 no
H282 C28 H283 108.9 no
H281 C28 H283 110.1 no
C27 C29 H292 112.3 no
C27 C29 H291 112.5 no
H292 C29 H291 106.0 no
C27 C29 H293 110.7 no
H292 C29 H293 107.9 no
H291 C29 H293 107.2 no
C22 C30 C31 112.35(16) yes
C22 C30 C32 112.36(16) yes
C31 C30 C32 109.27(17) yes
C22 C30 H301 106.7 no
C31 C30 H301 108.9 no
C32 C30 H301 107.0 no
C30 C31 H312 107.1 no
C30 C31 H311 110.5 no
H312 C31 H311 109.3 no
C30 C31 H313 111.8 no
H312 C31 H313 110.2 no
H311 C31 H313 107.8 no
C30 C32 H322 110.6 no
C30 C32 H321 109.8 no
H322 C32 H321 109.9 no
C30 C32 H323 111.1 no
H322 C32 H323 106.8 no
H321 C32 H323 108.5 no
C19 C33 H331 112.3 no
C19 C33 H333 110.1 no
H331 C33 H333 107.5 no
C19 C33 H332 111.2 no
H331 C33 H332 107.8 no
H333 C33 H332 107.8 no
C17 C34 H341 111.6 no
C17 C34 H343 109.8 no
H341 C34 H343 108.4 no
C17 C34 H342 111.0 no
H341 C34 H342 107.6 no
H343 C34 H342 108.3 no
Fe1 C35 O36 170.65(18) yes
Fe1 C37 C38 70.06(10) yes
Fe1 C37 C41 70.78(12) yes
C38 C37 C41 108.39(17) yes
Fe1 C37 C45 128.78(15) yes
C38 C37 C45 125.7(2) yes
C41 C37 C45 125.7(2) yes
Fe1 C38 C37 70.19(11) yes
Fe1 C38 C39 71.46(11) yes
C37 C38 C39 107.33(17) yes
Fe1 C38 C44 128.31(14) yes
C37 C38 C44 125.25(19) yes
C39 C38 C44 127.14(19) yes
Fe1 C39 C38 69.68(11) yes
Fe1 C39 C40 70.27(11) yes
C38 C39 C40 108.86(16) yes
Fe1 C39 C43 135.77(13) yes
C38 C39 C43 125.35(19) yes
C40 C39 C43 124.62(19) yes
Fe1 C40 C39 71.09(10) yes
Fe1 C40 C41 70.00(11) yes
C39 C40 C41 107.85(18) yes
Fe1 C40 C3 130.96(15) yes
C39 C40 C3 125.65(19) yes
C41 C40 C3 126.0(2) yes
Fe1 C41 C40 70.37(10) yes
Fe1 C41 C37 70.34(11) yes
C40 C41 C37 107.53(18) yes
Fe1 C41 C42 127.69(16) yes
C40 C41 C42 125.4(2) yes
C37 C41 C42 126.9(2) yes
C41 C42 H421 111.2 no
C41 C42 H422 112.3 no
H421 C42 H422 108.7 no
C41 C42 H423 106.7 no
H421 C42 H423 110.7 no
H422 C42 H423 107.1 no
C39 C43 H431 110.3 no
C39 C43 H432 111.6 no
H431 C43 H432 108.0 no
C39 C43 H433 107.9 no
H431 C43 H433 108.8 no
H432 C43 H433 110.1 no
C38 C44 H441 109.7 no
C38 C44 H442 108.3 no
H441 C44 H442 109.7 no
C38 C44 H443 107.3 no
H441 C44 H443 111.5 no
H442 C44 H443 110.3 no
C37 C45 H452 110.0 no
C37 C45 H451 110.5 no
H452 C45 H451 109.8 no
C37 C45 H453 109.8 no
H452 C45 H453 109.7 no
H451 C45 H453 107.0 no
Fe1 C46 O47 169.06(16) yes
C40 C3 H32 109.3 no
C40 C3 H31 111.5 no
H32 C3 H31 107.9 no
C40 C3 H33 109.6 no
H32 C3 H33 107.8 no
H31 C3 H33 110.7 no

loop_
_geom_bond_atom_site_label_1
_geom_bond_atom_site_label_2
_geom_bond_distance
_geom_bond_publ_flag
Fe1 Al2 2.4799(5) yes
Fe1 C35 1.741(2) yes
Fe1 C37 2.120(2) yes
Fe1 C38 2.1178(19) yes
Fe1 C39 2.1411(19) yes
Fe1 C40 2.1303(19) yes
Fe1 C41 2.1254(19) yes
Fe1 C46 1.740(2) yes
Al2 Cl3 2.1988(7) yes
Al2 N4 1.9637(15) yes
Al2 N20 1.9491(15) yes
N4 C5 1.446(2) yes
N4 C17 1.342(2) yes
C5 C6 1.416(3) yes
C5 C10 1.410(3) yes
C6 C7 1.404(3) yes
C6 C14 1.525(3) yes
C7 C8 1.382(3) yes
C7 H71 0.935 no
C8 C9 1.378(3) yes
C8 H81 0.937 no
C9 C10 1.398(3) yes
C9 H91 0.947 no
C10 C11 1.521(3) yes
C11 C12 1.534(3) yes
C11 C13 1.529(3) yes
C11 H111 0.999 no
C12 H122 0.965 no
C12 H121 0.962 no
C12 H123 0.963 no
C13 H131 0.954 no
C13 H133 0.937 no
C13 H132 0.976 no
C14 C15 1.547(3) yes
C14 C16 1.523(3) yes
C14 H141 0.995 no
C15 H152 0.948 no
C15 H151 0.935 no
C15 H153 0.960 no
C16 H161 0.990 no
C16 H163 0.965 no
C16 H162 0.943 no
C17 C18 1.390(2) yes
C17 C34 1.508(2) yes
C18 C19 1.387(2) yes
C18 H181 0.920 no
C19 N20 1.339(2) yes
C19 C33 1.512(2) yes
N20 C21 1.457(2) yes
C21 C22 1.409(2) yes
C21 C26 1.403(2) yes
C22 C23 1.386(2) yes
C22 C30 1.520(2) yes
C23 C24 1.385(3) yes
C23 H231 0.922 no
C24 C25 1.381(3) yes
C24 H241 0.976 no
C25 C26 1.397(2) yes
C25 H251 0.950 no
C26 C27 1.523(2) yes
C27 C28 1.532(3) yes
C27 C29 1.530(3) yes
C27 H271 0.967 no
C28 H282 0.947 no
C28 H281 0.968 no
C28 H283 1.005 no
C29 H292 0.980 no
C29 H291 0.992 no
C29 H293 0.981 no
C30 C31 1.545(3) yes
C30 C32 1.517(3) yes
C30 H301 0.965 no
C31 H312 0.973 no
C31 H311 0.999 no
C31 H313 0.992 no
C32 H322 0.972 no
C32 H321 0.981 no
C32 H323 0.952 no
C33 H331 0.933 no
C33 H333 0.952 no
C33 H332 0.943 no
C34 H341 0.973 no
C34 H343 0.959 no
C34 H342 1.008 no
C35 O36 1.157(3) yes
C37 C38 1.440(3) yes
C37 C41 1.413(3) yes
C37 C45 1.504(3) yes
C38 C39 1.417(3) yes
C38 C44 1.498(3) yes
C39 C40 1.413(3) yes
C39 C43 1.504(3) yes
C40 C41 1.443(3) yes
C40 C3 1.494(3) yes
C41 C42 1.504(3) yes
C42 H421 0.981 no
C42 H422 0.978 no
C42 H423 0.970 no
C43 H431 0.956 no
C43 H432 0.982 no
C43 H433 0.982 no
C44 H441 0.948 no
C44 H442 0.941 no
C44 H443 0.985 no
C45 H452 0.966 no
C45 H451 0.950 no
C45 H453 0.963 no
C46 O47 1.165(2) yes
C3 H32 0.969 no
C3 H31 0.983 no
C3 H33 0.995 no
